data_7029101
loop_
_publ_author_name
'Ye\,silot, Serkan'
'Co\,sut, B\"unyemin'
'Alida\(g\?i, H\"usn\"uye Ard\?i\,c'
'Hac\?ivelio\(glu, Ferda'
'Ozp\?inar, G\"ul Alt\?inba\,s'
'K\?il\?i\,c, Adem'

_publ_section_title
;
 Intramolecular excimer formation in
 hexakis(pyrenyloxy)cyclotriphosphazene: photophysical properties, crystal
 structure, and theoretical investigation.
;
_journal_issue 9
_journal_name_full 'Dalton transactions (Cambridge, England : 2003)'
_journal_page_first 3428
_journal_page_last 3433
_journal_paper_doi 10.1039/c3dt52957f
_journal_volume 43
_journal_year 2014
_chemical_formula_iupac 'C97 H56 Cl2 N3 O6 P3'
_chemical_formula_moiety 'C96 H54 N3 O6 P3 , C H2 Cl2'
_chemical_formula_sum 'C97 H56 Cl2 N3 O6 P3'
_chemical_formula_weight 1523.26
_space_group_IT_number 2
_space_group_name_Hall '-P 1'
_symmetry_cell_setting triclinic
_symmetry_space_group_name_Hall '-P 1'
_symmetry_space_group_name_H-M 'P -1'
_atom_sites_solution_hydrogens geom
_atom_sites_solution_primary direct
_atom_sites_solution_secondary difmap
_cell_angle_alpha 80.0900(10)
_cell_angle_beta 89.547(2)
_cell_angle_gamma 75.642(2)
_cell_formula_units_Z 2
_cell_length_a 8.1849(2)
_cell_length_b 12.4435(3)
_cell_length_c 35.6604(8)
_cell_measurement_reflns_used 8134
_cell_measurement_temperature 120(2)
_cell_measurement_theta_max 25.00
_cell_measurement_theta_min 3.03
_cell_volume 3463.72(15)
_computing_cell_refinement 'APEX2 v2012.4--0 (Bruker AXS)'
_computing_data_collection 'APEX2 (Bruker, 2007)'
_computing_data_reduction 'SAINT V7.68A (Bruker AXS, 2009)'
_computing_molecular_graphics 'Bruker SHELXTL'
_computing_publication_material 'Bruker SHELXTL'
_computing_structure_refinement 'SHELXL-97 (Sheldrick, 2008)'
_computing_structure_solution 'SHELXS-97 (Sheldrick, 2008)'
_diffrn_ambient_temperature 120(2)
_diffrn_detector_area_resol_mean 8.3333
_diffrn_measured_fraction_theta_full 0.979
_diffrn_measured_fraction_theta_max 0.979
_diffrn_measurement_device_type 'Bruker APEX II QUAZAR three-circle diffractometer'
_diffrn_measurement_method '\f and \w scans'
_diffrn_radiation_monochromator 'multilayer QUAZAR mirrors'
_diffrn_radiation_type MoK\a
_diffrn_radiation_wavelength 0.71073
_diffrn_reflns_av_R_equivalents 0.0667
_diffrn_reflns_av_sigmaI/netI 0.0848
_diffrn_reflns_limit_h_max 9
_diffrn_reflns_limit_h_min -9
_diffrn_reflns_limit_k_max 14
_diffrn_reflns_limit_k_min -14
_diffrn_reflns_limit_l_max 38
_diffrn_reflns_limit_l_min -42
_diffrn_reflns_number 40430
_diffrn_reflns_theta_full 25.00
_diffrn_reflns_theta_max 25.00
_diffrn_reflns_theta_min 3.03
_diffrn_source 'microfocus sealed tube'
_diffrn_source_type ImuS
_exptl_absorpt_coefficient_mu 0.230
_exptl_absorpt_correction_T_max 0.9931
_exptl_absorpt_correction_T_min 0.9425
_exptl_absorpt_correction_type multi-scan
_exptl_absorpt_process_details 'SADABS V2008/1 (Bruker AXS)'
_exptl_crystal_colour colourless
_exptl_crystal_density_diffrn 1.461
_exptl_crystal_density_method 'not measured'
_exptl_crystal_description plate
_exptl_crystal_F_000 1572
_exptl_crystal_size_max 0.26
_exptl_crystal_size_mid 0.07
_exptl_crystal_size_min 0.03
_refine_diff_density_max 0.790
_refine_diff_density_min -1.151
_refine_diff_density_rms 0.087
_refine_ls_extinction_method none
_refine_ls_goodness_of_fit_ref 1.024
_refine_ls_hydrogen_treatment constr
_refine_ls_matrix_type full
_refine_ls_number_parameters 1000
_refine_ls_number_reflns 11974
_refine_ls_number_restraints 377
_refine_ls_restrained_S_all 1.016
_refine_ls_R_factor_all 0.1696
_refine_ls_R_factor_gt 0.1003
_refine_ls_shift/su_max 0.000
_refine_ls_shift/su_mean 0.000
_refine_ls_structure_factor_coef Fsqd
_refine_ls_weighting_details 'calc w=1/[\s^2^(Fo^2^)+(0.1666P)^2^+7.6053P] where P=(Fo^2^+2Fc^2^)/3'
_refine_ls_weighting_scheme calc
_refine_ls_wR_factor_gt 0.2762
_refine_ls_wR_factor_ref 0.3287
_reflns_number_gt 6537
_reflns_number_total 11974
_reflns_threshold_expression >2sigma(I)
_cod_data_source_file c3dt52957f.txt
_cod_data_source_block I
_cod_original_cell_volume 3463.73(14)
_cod_database_code 7029101

loop_
_symmetry_equiv_pos_as_xyz
'x, y, z'
'-x, -y, -z'

loop_
_atom_site_label
_atom_site_type_symbol
_atom_site_fract_x
_atom_site_fract_y
_atom_site_fract_z
_atom_site_U_iso_or_equiv
_atom_site_adp_type
_atom_site_occupancy
_atom_site_symmetry_multiplicity
_atom_site_calc_flag
_atom_site_refinement_flags
C1S C -0.1235(16) 1.0651(12) 0.7456(4) 0.149(5) Uani 1 1 d .
H1S H -0.0086 1.0209 0.7548 0.179 Uiso 1 1 calc R
H2S H -0.1122 1.1188 0.7224 0.179 Uiso 1 1 calc R
Cl1S Cl -0.2359(5) 0.9745(3) 0.73380(9) 0.1364(12) Uani 1 1 d .
Cl2S Cl -0.2136(5) 1.1397(3) 0.77977(11) 0.1527(14) Uani 1 1 d .
C1 C 0.5570(7) 0.4551(5) 0.69287(17) 0.0409(14) Uani 1 1 d .
C2 C 0.4952(8) 0.3722(5) 0.71444(18) 0.0454(15) Uani 1 1 d .
H2 H 0.4499 0.3819 0.7386 0.055 Uiso 1 1 calc R
C3 C 0.4999(8) 0.2751(5) 0.70053(19) 0.0530(17) Uani 1 1 d .
H3 H 0.4574 0.2178 0.7155 0.064 Uiso 1 1 calc R
C4 C 0.5646(8) 0.2583(5) 0.66553(18) 0.0464(16) Uani 1 1 d .
C5 C 0.5735(9) 0.1566(5) 0.6509(2) 0.0570(18) Uani 1 1 d .
H5 H 0.5335 0.0980 0.6657 0.068 Uiso 1 1 calc R
C6 C 0.6361(9) 0.1428(6) 0.6174(2) 0.062(2) Uani 1 1 d .
H6 H 0.6392 0.0744 0.6087 0.074 Uiso 1 1 calc R
C7 C 0.7000(8) 0.2280(6) 0.59337(19) 0.0542(18) Uani 1 1 d .
C8 C 0.7668(10) 0.2165(7) 0.5581(2) 0.068(2) Uani 1 1 d .
H8 H 0.7750 0.1478 0.5492 0.082 Uiso 1 1 calc R
C9 C 0.8212(9) 0.2999(7) 0.5358(2) 0.067(2) Uani 1 1 d .
H9 H 0.8634 0.2894 0.5115 0.081 Uiso 1 1 calc R
C10 C 0.8153(9) 0.4014(6) 0.54855(18) 0.061(2) Uani 1 1 d .
H10 H 0.8543 0.4592 0.5329 0.074 Uiso 1 1 calc R
C11 C 0.7522(8) 0.4174(5) 0.58409(16) 0.0446(15) Uani 1 1 d .
C12 C 0.7426(8) 0.5197(5) 0.59884(17) 0.0466(15) Uani 1 1 d .
H12 H 0.7802 0.5790 0.5838 0.056 Uiso 1 1 calc R
C13 C 0.6822(7) 0.5334(5) 0.63324(16) 0.0394(14) Uani 1 1 d .
H13 H 0.6796 0.6014 0.6422 0.047 Uiso 1 1 calc R
C14 C 0.6213(7) 0.4466(5) 0.65672(16) 0.0380(14) Uani 1 1 d .
C15 C 0.6263(7) 0.3450(5) 0.64314(16) 0.0409(14) Uani 1 1 d .
C16 C 0.6934(8) 0.3317(5) 0.60645(17) 0.0444(15) Uani 1 1 d .
C33 C 0.0549(7) 0.5925(5) 0.69805(18) 0.0449(15) Uani 1 1 d .
C34 C -0.0190(8) 0.5159(6) 0.71956(18) 0.0522(17) Uani 1 1 d .
H34 H -0.0716 0.5317 0.7425 0.063 Uiso 1 1 calc R
C35 C -0.0162(8) 0.4165(6) 0.70756(18) 0.0556(18) Uani 1 1 d .
H35 H -0.0665 0.3633 0.7226 0.067 Uiso 1 1 calc R
C36 C 0.0593(8) 0.3918(5) 0.67371(19) 0.0503(17) Uani 1 1 d .
C37 C 0.0680(9) 0.2879(6) 0.6599(2) 0.061(2) Uani 1 1 d .
H37 H 0.0243 0.2313 0.6749 0.073 Uiso 1 1 calc R
C38 C 0.1353(9) 0.2693(6) 0.6269(2) 0.060(2) Uani 1 1 d .
H38 H 0.1390 0.1996 0.6190 0.072 Uiso 1 1 calc R
C39 C 0.2020(8) 0.3506(5) 0.60293(18) 0.0494(16) Uani 1 1 d .
C40 C 0.2702(9) 0.3352(6) 0.5680(2) 0.0581(19) Uani 1 1 d .
H40 H 0.2753 0.2662 0.5596 0.070 Uiso 1 1 calc R
C41 C 0.3314(8) 0.4172(6) 0.54500(19) 0.0541(17) Uani 1 1 d .
H41 H 0.3724 0.4054 0.5207 0.065 Uiso 1 1 calc R
C42 C 0.3327(8) 0.5159(5) 0.55750(18) 0.0474(16) Uani 1 1 d .
H42 H 0.3790 0.5703 0.5420 0.057 Uiso 1 1 calc R
C43 C 0.2672(7) 0.5371(5) 0.59246(16) 0.0429(15) Uani 1 1 d .
C44 C 0.2672(7) 0.6372(5) 0.60676(17) 0.0431(14) Uani 1 1 d .
H44 H 0.3137 0.6925 0.5918 0.052 Uiso 1 1 calc R
C45 C 0.2042(7) 0.6560(5) 0.64037(17) 0.0405(14) Uani 1 1 d .
H45 H 0.2089 0.7233 0.6490 0.049 Uiso 1 1 calc R
C46 C 0.1297(7) 0.5759(5) 0.66361(17) 0.0419(14) Uani 1 1 d .
C47 C 0.1304(7) 0.4734(5) 0.65097(16) 0.0398(14) Uani 1 1 d .
C48 C 0.1999(7) 0.4538(5) 0.61572(17) 0.0422(15) Uani 1 1 d .
C49 C 0.0758(10) 0.6366(7) 0.8208(2) 0.071(2) Uani 1 1 d U
C50 C 0.1568(12) 0.5299(8) 0.8342(3) 0.088(2) Uani 1 1 d U
H50 H 0.1991 0.4785 0.8175 0.106 Uiso 1 1 calc R
C51 C 0.1772(12) 0.4964(10) 0.8743(3) 0.106(3) Uani 1 1 d U
H51 H 0.2350 0.4209 0.8845 0.127 Uiso 1 1 calc R
C52 C 0.1162(12) 0.5695(10) 0.8988(2) 0.096(3) Uani 1 1 d DU
C53 C 0.1328(15) 0.5365(14) 0.9395(3) 0.140(4) Uani 1 1 d DU
H53 H 0.1996 0.4636 0.9500 0.168 Uiso 1 1 calc R
C54 C 0.0586(17) 0.6038(14) 0.9628(3) 0.137(4) Uani 1 1 d U
H54 H 0.0667 0.5776 0.9895 0.164 Uiso 1 1 calc R
C55 C -0.037(2) 0.7194(15) 0.9473(3) 0.148(4) Uani 1 1 d U
C56 C -0.114(3) 0.7779(16) 0.9725(4) 0.182(6) Uani 1 1 d DU
H56 H -0.1017 0.7514 0.9992 0.219 Uiso 1 1 calc R
C57 C -0.218(3) 0.8840(18) 0.9560(5) 0.254(10) Uani 1 1 d DU
H57 H -0.2865 0.9291 0.9720 0.305 Uiso 1 1 calc R
C58 C -0.222(3) 0.9238(14) 0.9177(4) 0.218(8) Uani 1 1 d U
H58 H -0.2804 1.0001 0.9087 0.261 Uiso 1 1 calc R
C59 C -0.150(3) 0.8618(14) 0.8921(4) 0.181(6) Uani 1 1 d U
C60 C -0.158(2) 0.8949(10) 0.8524(4) 0.172(6) Uani 1 1 d U
H60 H -0.2181 0.9694 0.8417 0.206 Uiso 1 1 calc R
C61 C -0.0842(18) 0.8249(9) 0.8291(3) 0.140(5) Uani 1 1 d U
H61 H -0.0966 0.8513 0.8024 0.168 Uiso 1 1 calc R
C62 C 0.0110(10) 0.7139(7) 0.8424(2) 0.069(2) Uani 1 1 d U
C63 C 0.0285(13) 0.6773(9) 0.8837(2) 0.094(3) Uani 1 1 d U
C64 C -0.0452(16) 0.7475(11) 0.9086(3) 0.111(3) Uani 1 1 d U
C65 C 0.3400(9) 0.9201(5) 0.67104(19) 0.0523(17) Uani 1 1 d .
C66 C 0.1684(9) 0.9590(5) 0.6615(2) 0.0548(17) Uani 1 1 d .
H66 H 0.0901 0.9792 0.6805 0.066 Uiso 1 1 calc R
C67 C 0.1128(9) 0.9682(5) 0.6248(2) 0.0513(17) Uani 1 1 d .
H67 H -0.0045 0.9947 0.6184 0.062 Uiso 1 1 calc R
C68 C 0.2250(8) 0.9394(5) 0.59637(19) 0.0462(16) Uani 1 1 d .
C69 C 0.1729(9) 0.9472(5) 0.55766(19) 0.0520(17) Uani 1 1 d .
H69 H 0.0564 0.9743 0.5506 0.062 Uiso 1 1 calc R
C70 C 0.2823(9) 0.9179(5) 0.53114(19) 0.0541(17) Uani 1 1 d .
H70 H 0.2415 0.9246 0.5058 0.065 Uiso 1 1 calc R
C71 C 0.4603(8) 0.8764(5) 0.53980(17) 0.0477(16) Uani 1 1 d .
C72 C 0.5783(9) 0.8458(6) 0.51260(19) 0.0599(19) Uani 1 1 d .
H72 H 0.5413 0.8501 0.4871 0.072 Uiso 1 1 calc R
C73 C 0.7486(9) 0.8092(6) 0.52247(19) 0.0600(19) Uani 1 1 d .
H73 H 0.8274 0.7892 0.5036 0.072 Uiso 1 1 calc R
C74 C 0.8051(9) 0.8015(6) 0.5592(2) 0.0551(17) Uani 1 1 d .
H74 H 0.9227 0.7759 0.5653 0.066 Uiso 1 1 calc R
C75 C 0.6939(8) 0.8303(5) 0.58796(18) 0.0442(15) Uani 1 1 d .
C76 C 0.7485(8) 0.8201(5) 0.62672(18) 0.0466(15) Uani 1 1 d .
H76 H 0.8654 0.7936 0.6336 0.056 Uiso 1 1 calc R
C77 C 0.6371(9) 0.8474(5) 0.65359(18) 0.0488(16) Uani 1 1 d .
H77 H 0.6769 0.8393 0.6791 0.059 Uiso 1 1 calc R
C78 C 0.4597(8) 0.8884(5) 0.64457(17) 0.0410(14) Uani 1 1 d .
C79 C 0.4021(8) 0.8982(4) 0.60620(17) 0.0413(14) Uani 1 1 d .
C80 C 0.5201(8) 0.8677(5) 0.57801(16) 0.0400(14) Uani 1 1 d .
C81 C 0.3385(10) 0.9763(6) 0.78800(19) 0.0581(17) Uani 1 1 d U
C82 C 0.2979(11) 1.0754(6) 0.7635(2) 0.073(2) Uani 1 1 d U
H82 H 0.3284 1.0785 0.7376 0.088 Uiso 1 1 calc R
C83 C 0.2121(12) 1.1718(7) 0.7760(2) 0.083(2) Uani 1 1 d U
H83 H 0.1869 1.2414 0.7587 0.099 Uiso 1 1 calc R
C84 C 0.1620(11) 1.1699(7) 0.8130(2) 0.073(2) Uani 1 1 d U
C85 C 0.0691(13) 1.2674(9) 0.8262(3) 0.100(3) Uani 1 1 d U
H85 H 0.0389 1.3370 0.8090 0.120 Uiso 1 1 calc R
C86 C 0.0224(14) 1.2637(10) 0.8626(3) 0.114(3) Uani 1 1 d U
H86 H -0.0429 1.3303 0.8703 0.136 Uiso 1 1 calc R
C87 C 0.0692(14) 1.1616(10) 0.8901(3) 0.103(3) Uani 1 1 d U
C88 C 0.034(2) 1.1546(13) 0.9281(4) 0.155(5) Uani 1 1 d U
H88 H -0.0282 1.2199 0.9370 0.185 Uiso 1 1 calc R
C89 C 0.088(2) 1.0551(15) 0.9537(4) 0.176(6) Uani 1 1 d U
H89 H 0.0619 1.0531 0.9798 0.211 Uiso 1 1 calc R
C90 C 0.177(2) 0.9606(13) 0.9421(3) 0.164(6) Uani 1 1 d U
H90 H 0.2116 0.8932 0.9603 0.197 Uiso 1 1 calc R
C91 C 0.2202(19) 0.9591(11) 0.9037(3) 0.127(4) Uani 1 1 d U
C92 C 0.3091(17) 0.8591(9) 0.8903(2) 0.118(4) Uani 1 1 d U
H92 H 0.3415 0.7899 0.9077 0.141 Uiso 1 1 calc R
C93 C 0.3479(13) 0.8619(8) 0.8528(2) 0.090(3) Uani 1 1 d U
H93 H 0.4066 0.7948 0.8445 0.108 Uiso 1 1 calc R
C94 C 0.3003(10) 0.9665(6) 0.82580(19) 0.0615(18) Uani 1 1 d U
C95 C 0.2086(11) 1.0637(7) 0.8391(2) 0.073(2) Uani 1 1 d U
C96 C 0.1646(13) 1.0621(9) 0.8771(2) 0.091(3) Uani 1 1 d U
N1 N 0.3189(6) 0.5835(4) 0.75401(13) 0.0437(12) Uani 1 1 d .
N2 N 0.2044(7) 0.8081(5) 0.74649(16) 0.0579(15) Uani 1 1 d .
N3 N 0.5355(7) 0.7152(4) 0.74106(14) 0.0494(13) Uani 1 1 d .
O1 O 0.5622(5) 0.5552(3) 0.70545(11) 0.0428(10) Uani 1 1 d .
O2 O 0.6328(5) 0.5042(4) 0.77353(11) 0.0500(11) Uani 1 1 d .
O3 O 0.0568(5) 0.6942(4) 0.71100(12) 0.0504(11) Uani 1 1 d .
O4 O 0.0309(6) 0.6722(4) 0.77960(12) 0.0593(12) Uani 1 1 d .
O5 O 0.3976(6) 0.9198(4) 0.70793(12) 0.0579(12) Uani 1 1 d .
O6 O 0.4399(6) 0.8769(4) 0.77665(12) 0.0594(12) Uani 1 1 d .
P1 P 0.5031(2) 0.59442(14) 0.74417(4) 0.0440(4) Uani 1 1 d .
P2 P 0.1648(2) 0.68925(15) 0.74828(5) 0.0503(5) Uani 1 1 d .
P3 P 0.3889(2) 0.82248(15) 0.74293(5) 0.0536(5) Uani 1 1 d .
C17 C 0.6323(9) 0.5124(7) 0.8130(2) 0.0636(18) Uani 1 1 d U
C18 C 0.6753(9) 0.6028(8) 0.8244(2) 0.078(2) Uani 1 1 d U
H18 H 0.7019 0.6599 0.8058 0.093 Uiso 1 1 calc R
C19 C 0.6798(11) 0.6107(10) 0.8622(3) 0.099(3) Uani 1 1 d U
H19 H 0.7047 0.6752 0.8693 0.119 Uiso 1 1 calc R
C20 C 0.6488(12) 0.5269(12) 0.8905(3) 0.107(3) Uani 1 1 d U
C21 C 0.6571(14) 0.5344(14) 0.9302(3) 0.136(4) Uani 1 1 d U
H21 H 0.6852 0.5972 0.9379 0.164 Uiso 1 1 calc R
C22 C 0.6245(17) 0.4510(17) 0.9564(4) 0.159(5) Uani 1 1 d U
H22 H 0.6320 0.4558 0.9826 0.191 Uiso 1 1 calc R
C23 C 0.5789(14) 0.3555(15) 0.9462(3) 0.137(4) Uani 1 1 d U
C24 C 0.541(2) 0.2759(19) 0.9730(4) 0.178(5) Uani 1 1 d U
H24 H 0.5456 0.2823 0.9992 0.214 Uiso 1 1 calc R
C25 C 0.495(2) 0.1806(17) 0.9620(4) 0.188(6) Uani 1 1 d U
H25 H 0.4767 0.1209 0.9807 0.225 Uiso 1 1 calc R
C26 C 0.4780(16) 0.1782(13) 0.9251(4) 0.155(5) Uani 1 1 d U
H26 H 0.4329 0.1215 0.9176 0.185 Uiso 1 1 calc R
C27 C 0.5264(14) 0.2596(11) 0.8962(3) 0.115(4) Uani 1 1 d U
C28 C 0.5159(13) 0.2505(9) 0.8566(3) 0.104(3) Uani 1 1 d U
H28 H 0.4829 0.1885 0.8495 0.125 Uiso 1 1 calc R
C29 C 0.5538(11) 0.3321(8) 0.8291(3) 0.088(2) Uani 1 1 d U
H29 H 0.5499 0.3252 0.8030 0.106 Uiso 1 1 calc R
C30 C 0.5988(9) 0.4269(8) 0.8396(2) 0.073(2) Uani 1 1 d U
C31 C 0.6058(10) 0.4331(10) 0.8786(2) 0.090(2) Uani 1 1 d U
C32 C 0.5692(13) 0.3533(12) 0.9069(3) 0.109(4) Uani 1 1 d U

loop_
_atom_site_aniso_label
_atom_site_aniso_U_11
_atom_site_aniso_U_22
_atom_site_aniso_U_33
_atom_site_aniso_U_23
_atom_site_aniso_U_13
_atom_site_aniso_U_12
C1S 0.116(10) 0.155(12) 0.199(14) -0.095(11) 0.049(9) -0.032(9)
Cl1S 0.142(3) 0.140(3) 0.122(2) -0.0340(19) -0.036(2) -0.017(2)
Cl2S 0.166(3) 0.138(3) 0.156(3) -0.035(2) -0.031(3) -0.035(2)
C1 0.039(4) 0.036(4) 0.049(3) -0.010(3) 0.000(3) -0.012(3)
C2 0.046(4) 0.041(4) 0.051(4) -0.003(3) 0.011(3) -0.017(3)
C3 0.055(4) 0.042(4) 0.063(4) -0.004(3) 0.002(3) -0.017(3)
C4 0.043(4) 0.030(3) 0.063(4) -0.003(3) -0.011(3) -0.006(3)
C5 0.066(5) 0.033(4) 0.070(5) -0.006(3) -0.012(4) -0.010(3)
C6 0.062(5) 0.031(4) 0.087(6) -0.015(4) -0.025(4) 0.002(3)
C7 0.048(4) 0.049(4) 0.059(4) -0.021(3) -0.021(3) 0.007(3)
C8 0.067(5) 0.061(5) 0.063(5) -0.023(4) -0.022(4) 0.017(4)
C9 0.056(5) 0.084(6) 0.051(4) -0.029(4) -0.013(3) 0.013(4)
C10 0.056(5) 0.073(5) 0.042(4) -0.006(3) -0.005(3) 0.007(4)
C11 0.042(4) 0.047(4) 0.037(3) -0.008(3) -0.007(3) 0.004(3)
C12 0.043(4) 0.048(4) 0.044(3) 0.000(3) -0.003(3) -0.008(3)
C13 0.041(4) 0.036(3) 0.042(3) -0.007(3) -0.001(3) -0.012(3)
C14 0.035(3) 0.036(3) 0.042(3) -0.004(3) -0.002(2) -0.008(3)
C15 0.036(3) 0.038(4) 0.045(3) -0.007(3) -0.008(3) -0.003(3)
C16 0.039(4) 0.039(4) 0.049(4) -0.008(3) -0.011(3) 0.002(3)
C33 0.028(3) 0.047(4) 0.055(4) -0.003(3) -0.006(3) -0.006(3)
C34 0.041(4) 0.066(5) 0.046(4) 0.003(3) -0.001(3) -0.015(3)
C35 0.050(4) 0.072(5) 0.046(4) 0.010(3) -0.010(3) -0.029(4)
C36 0.044(4) 0.044(4) 0.061(4) 0.010(3) -0.020(3) -0.018(3)
C37 0.067(5) 0.051(5) 0.066(5) 0.010(4) -0.021(4) -0.033(4)
C38 0.068(5) 0.037(4) 0.077(5) 0.002(4) -0.027(4) -0.027(4)
C39 0.050(4) 0.048(4) 0.051(4) -0.008(3) -0.015(3) -0.015(3)
C40 0.061(5) 0.042(4) 0.068(5) -0.014(4) -0.026(4) -0.003(3)
C41 0.050(4) 0.058(5) 0.046(4) -0.011(3) -0.007(3) 0.001(3)
C42 0.043(4) 0.038(4) 0.054(4) 0.002(3) -0.005(3) -0.003(3)
C43 0.035(3) 0.044(4) 0.045(3) -0.001(3) -0.010(3) -0.005(3)
C44 0.041(4) 0.034(4) 0.050(4) 0.001(3) 0.002(3) -0.008(3)
C45 0.033(3) 0.031(3) 0.054(4) -0.002(3) 0.000(3) -0.006(3)
C46 0.035(3) 0.039(4) 0.050(4) -0.003(3) -0.006(3) -0.008(3)
C47 0.031(3) 0.039(4) 0.046(3) 0.007(3) -0.009(3) -0.012(3)
C48 0.040(4) 0.036(4) 0.047(3) 0.005(3) -0.011(3) -0.012(3)
C49 0.067(5) 0.077(5) 0.069(5) -0.015(4) 0.010(4) -0.017(4)
C50 0.085(6) 0.081(5) 0.087(5) 0.005(5) 0.017(5) -0.013(5)
C51 0.075(6) 0.132(8) 0.083(5) 0.033(5) 0.002(5) -0.009(6)
C52 0.074(6) 0.130(8) 0.075(5) 0.025(4) -0.014(4) -0.035(5)
C53 0.100(8) 0.226(11) 0.079(5) 0.027(6) 0.004(6) -0.051(8)
C54 0.128(10) 0.224(11) 0.068(6) 0.017(6) -0.009(6) -0.092(8)
C55 0.195(13) 0.213(11) 0.071(7) -0.043(7) 0.022(7) -0.102(9)
C56 0.298(19) 0.221(12) 0.081(8) -0.060(8) 0.067(9) -0.143(11)
C57 0.41(3) 0.238(18) 0.130(10) -0.077(11) 0.108(16) -0.077(15)
C58 0.36(2) 0.161(12) 0.131(9) -0.071(8) 0.101(13) -0.029(13)
C59 0.286(16) 0.140(11) 0.113(7) -0.050(8) 0.072(10) -0.031(11)
C60 0.274(15) 0.092(8) 0.107(7) -0.016(6) 0.086(9) 0.029(9)
C61 0.199(12) 0.093(7) 0.094(6) -0.018(5) 0.033(7) 0.028(7)
C62 0.073(5) 0.079(5) 0.056(4) -0.018(3) 0.012(4) -0.016(4)
C63 0.114(8) 0.121(6) 0.059(4) -0.015(4) 0.013(5) -0.052(5)
C64 0.159(10) 0.138(9) 0.053(5) -0.029(6) 0.024(6) -0.062(8)
C65 0.068(5) 0.036(4) 0.059(4) -0.014(3) 0.007(3) -0.021(3)
C66 0.062(5) 0.039(4) 0.066(4) -0.015(3) 0.015(4) -0.013(3)
C67 0.047(4) 0.030(4) 0.077(5) -0.011(3) 0.002(3) -0.009(3)
C68 0.047(4) 0.024(3) 0.068(4) -0.004(3) -0.004(3) -0.013(3)
C69 0.048(4) 0.043(4) 0.066(4) -0.003(3) -0.006(3) -0.017(3)
C70 0.055(5) 0.053(4) 0.055(4) -0.004(3) -0.010(3) -0.017(3)
C71 0.052(4) 0.040(4) 0.051(4) -0.001(3) 0.001(3) -0.016(3)
C72 0.065(5) 0.071(5) 0.045(4) -0.005(3) 0.006(3) -0.023(4)
C73 0.059(5) 0.067(5) 0.054(4) -0.003(3) 0.015(3) -0.021(4)
C74 0.042(4) 0.052(4) 0.071(5) 0.000(3) 0.001(3) -0.018(3)
C75 0.045(4) 0.029(3) 0.057(4) -0.001(3) 0.001(3) -0.012(3)
C76 0.046(4) 0.034(4) 0.062(4) -0.004(3) 0.002(3) -0.018(3)
C77 0.069(5) 0.034(4) 0.047(4) -0.005(3) -0.005(3) -0.021(3)
C78 0.046(4) 0.026(3) 0.053(4) -0.008(3) 0.000(3) -0.013(3)
C79 0.051(4) 0.019(3) 0.057(4) -0.005(3) -0.001(3) -0.016(3)
C80 0.049(4) 0.026(3) 0.047(3) -0.005(3) 0.005(3) -0.016(3)
C81 0.074(5) 0.052(4) 0.053(4) -0.018(3) 0.012(3) -0.019(4)
C82 0.114(7) 0.058(4) 0.051(4) -0.017(3) 0.008(4) -0.023(4)
C83 0.119(7) 0.058(5) 0.064(4) -0.011(4) -0.004(4) -0.009(4)
C84 0.078(6) 0.070(5) 0.073(5) -0.029(4) -0.007(4) -0.007(4)
C85 0.111(8) 0.093(6) 0.091(5) -0.044(5) -0.012(5) 0.005(5)
C86 0.103(8) 0.122(8) 0.119(7) -0.061(5) 0.013(6) -0.007(7)
C87 0.118(8) 0.135(8) 0.082(5) -0.069(5) 0.039(5) -0.045(7)
C88 0.221(14) 0.172(10) 0.102(7) -0.085(6) 0.075(9) -0.068(10)
C89 0.299(19) 0.180(11) 0.087(7) -0.070(6) 0.089(10) -0.102(12)
C90 0.288(18) 0.153(9) 0.073(6) -0.037(6) 0.057(8) -0.084(10)
C91 0.209(12) 0.118(8) 0.068(6) -0.034(6) 0.029(6) -0.057(8)
C92 0.214(12) 0.091(7) 0.053(4) -0.007(4) 0.004(6) -0.050(7)
C93 0.139(8) 0.075(5) 0.055(4) -0.010(4) 0.003(5) -0.027(5)
C94 0.080(5) 0.061(4) 0.048(3) -0.020(3) 0.012(3) -0.019(4)
C95 0.092(6) 0.083(5) 0.055(4) -0.035(3) 0.013(4) -0.025(4)
C96 0.126(8) 0.100(7) 0.061(5) -0.039(5) 0.023(5) -0.036(6)
N1 0.048(3) 0.052(3) 0.035(3) -0.010(2) 0.004(2) -0.017(3)
N2 0.062(4) 0.051(4) 0.065(4) -0.024(3) 0.013(3) -0.014(3)
N3 0.052(3) 0.056(3) 0.048(3) -0.019(3) 0.013(2) -0.023(3)
O1 0.047(3) 0.042(2) 0.046(2) -0.0133(19) 0.0099(18) -0.0197(19)
O2 0.045(3) 0.061(3) 0.047(2) -0.008(2) 0.0040(19) -0.018(2)
O3 0.045(3) 0.049(3) 0.054(3) -0.007(2) 0.007(2) -0.007(2)
O4 0.049(3) 0.082(3) 0.050(3) -0.021(2) 0.014(2) -0.017(2)
O5 0.080(3) 0.050(3) 0.054(3) -0.020(2) 0.006(2) -0.027(2)
O6 0.079(3) 0.056(3) 0.051(3) -0.022(2) 0.012(2) -0.023(3)
P1 0.0444(10) 0.0505(11) 0.0416(9) -0.0128(7) 0.0072(7) -0.0170(8)
P2 0.0455(10) 0.0570(12) 0.0515(10) -0.0168(8) 0.0113(8) -0.0142(8)
P3 0.0641(12) 0.0520(11) 0.0543(10) -0.0241(9) 0.0128(8) -0.0225(9)
C17 0.039(4) 0.092(5) 0.058(4) -0.017(3) 0.003(3) -0.011(4)
C18 0.053(5) 0.118(6) 0.072(4) -0.038(4) -0.005(4) -0.026(4)
C19 0.066(6) 0.157(8) 0.086(5) -0.055(5) -0.008(5) -0.027(6)
C20 0.060(6) 0.191(10) 0.072(5) -0.041(5) -0.007(4) -0.024(6)
C21 0.089(7) 0.241(12) 0.076(5) -0.051(6) -0.011(6) -0.018(8)
C22 0.092(9) 0.282(15) 0.083(7) -0.019(8) -0.017(7) -0.016(10)
C23 0.078(7) 0.244(12) 0.055(6) 0.015(7) -0.002(5) -0.008(8)
C24 0.136(12) 0.269(16) 0.077(8) 0.043(8) 0.004(7) -0.003(12)
C25 0.179(15) 0.227(16) 0.094(7) 0.078(10) -0.002(9) -0.008(12)
C26 0.117(9) 0.188(11) 0.108(7) 0.066(7) -0.004(7) -0.006(8)
C27 0.096(7) 0.131(9) 0.081(5) 0.035(6) -0.006(5) 0.003(7)
C28 0.095(7) 0.108(7) 0.097(5) 0.025(5) -0.015(5) -0.028(6)
C29 0.080(6) 0.100(6) 0.076(5) 0.010(4) -0.010(4) -0.025(5)
C30 0.049(4) 0.113(6) 0.054(4) -0.004(4) -0.001(3) -0.021(4)
C31 0.057(5) 0.148(7) 0.051(4) 0.001(4) 0.000(4) -0.014(5)
C32 0.071(6) 0.174(11) 0.058(6) 0.001(6) -0.008(4) 0.001(7)

loop_
_atom_type_symbol
_atom_type_description
_atom_type_scat_dispersion_real
_atom_type_scat_dispersion_imag
_atom_type_scat_source
C C 0.0033 0.0016 'International Tables Vol C Tables 4.2.6.8 and 6.1.1.4'
H H 0.0000 0.0000 'International Tables Vol C Tables 4.2.6.8 and 6.1.1.4'
N N 0.0061 0.0033 'International Tables Vol C Tables 4.2.6.8 and 6.1.1.4'
O O 0.0106 0.0060 'International Tables Vol C Tables 4.2.6.8 and 6.1.1.4'
P P 0.1023 0.0942 'International Tables Vol C Tables 4.2.6.8 and 6.1.1.4'
Cl Cl 0.1484 0.1585 'International Tables Vol C Tables 4.2.6.8 and 6.1.1.4'

loop_
_geom_angle_atom_site_label_1
_geom_angle_atom_site_label_2
_geom_angle_atom_site_label_3
_geom_angle
Cl2S C1S Cl1S 113.9(7)
Cl2S C1S H1S 108.8
Cl1S C1S H1S 108.8
Cl2S C1S H2S 108.8
Cl1S C1S H2S 108.8
H1S C1S H2S 107.7
C2 C1 C14 123.0(5)
C2 C1 O1 122.7(5)
C14 C1 O1 114.3(5)
C3 C2 C1 119.0(6)
C3 C2 H2 120.5
C1 C2 H2 120.5
C2 C3 C4 122.0(6)
C2 C3 H3 119.0
C4 C3 H3 119.0
C3 C4 C15 118.7(6)
C3 C4 C5 122.7(6)
C15 C4 C5 118.5(6)
C6 C5 C4 121.5(7)
C6 C5 H5 119.3
C4 C5 H5 119.3
C5 C6 C7 122.4(6)
C5 C6 H6 118.8
C7 C6 H6 118.8
C8 C7 C16 117.3(7)
C8 C7 C6 124.1(7)
C16 C7 C6 118.6(6)
C9 C8 C7 122.4(7)
C9 C8 H8 118.8
C7 C8 H8 118.8
C8 C9 C10 120.4(7)
C8 C9 H9 119.8
C10 C9 H9 119.8
C11 C10 C9 119.9(7)
C11 C10 H10 120.0
C9 C10 H10 120.0
C10 C11 C16 119.1(6)
C10 C11 C12 122.7(6)
C16 C11 C12 118.2(5)
C13 C12 C11 121.9(6)
C13 C12 H12 119.1
C11 C12 H12 119.1
C12 C13 C14 120.9(5)
C12 C13 H13 119.6
C14 C13 H13 119.6
C1 C14 C15 116.9(5)
C1 C14 C13 123.9(5)
C15 C14 C13 119.2(5)
C14 C15 C4 120.4(5)
C14 C15 C16 118.9(6)
C4 C15 C16 120.7(5)
C11 C16 C7 120.8(6)
C11 C16 C15 120.9(5)
C7 C16 C15 118.3(6)
C34 C33 C46 123.1(6)
C34 C33 O3 119.6(6)
C46 C33 O3 117.3(5)
C35 C34 C33 119.4(6)
C35 C34 H34 120.3
C33 C34 H34 120.3
C34 C35 C36 121.3(6)
C34 C35 H35 119.3
C36 C35 H35 119.3
C35 C36 C47 118.8(6)
C35 C36 C37 123.8(6)
C47 C36 C37 117.4(6)
C38 C37 C36 122.0(7)
C38 C37 H37 119.0
C36 C37 H37 119.0
C37 C38 C39 121.9(6)
C37 C38 H38 119.0
C39 C38 H38 119.0
C40 C39 C38 123.6(6)
C40 C39 C48 118.1(6)
C38 C39 C48 118.2(6)
C39 C40 C41 122.2(6)
C39 C40 H40 118.9
C41 C40 H40 118.9
C42 C41 C40 119.9(6)
C42 C41 H41 120.1
C40 C41 H41 120.1
C41 C42 C43 121.1(6)
C41 C42 H42 119.4
C43 C42 H42 119.4
C42 C43 C44 123.2(6)
C42 C43 C48 118.9(6)
C44 C43 C48 117.9(6)
C45 C44 C43 122.4(6)
C45 C44 H44 118.8
C43 C44 H44 118.8
C44 C45 C46 120.9(6)
C44 C45 H45 119.5
C46 C45 H45 119.5
C33 C46 C47 117.3(6)
C33 C46 C45 123.9(6)
C47 C46 C45 118.7(6)
C48 C47 C46 119.7(5)
C48 C47 C36 120.3(6)
C46 C47 C36 119.9(6)
C47 C48 C39 120.0(6)
C47 C48 C43 120.2(5)
C39 C48 C43 119.7(6)
C50 C49 C62 125.0(8)
C50 C49 O4 119.5(7)
C62 C49 O4 114.9(7)
C49 C50 C51 117.4(9)
C49 C50 H50 121.3
C51 C50 H50 121.3
C52 C51 C50 122.1(10)
C52 C51 H51 119.0
C50 C51 H51 119.0
C51 C52 C63 118.4(8)
C51 C52 C53 122.9(11)
C63 C52 C53 118.6(11)
C54 C53 C52 122.3(14)
C54 C53 H53 118.8
C52 C53 H53 118.8
C53 C54 C55 119.9(12)
C53 C54 H54 120.1
C55 C54 H54 120.1
C56 C55 C64 128.8(18)
C56 C55 C54 115.4(14)
C64 C55 C54 115.4(13)
C55 C56 C57 113.4(15)
C55 C56 H56 123.3
C57 C56 H56 123.3
C58 C57 C56 121.9(16)
C58 C57 H57 119.0
C56 C57 H57 119.0
C59 C58 C57 123.9(18)
C59 C58 H58 118.1
C57 C58 H58 118.1
C58 C59 C60 126.8(16)
C58 C59 C64 115.0(14)
C60 C59 C64 118.1(11)
C61 C60 C59 122.2(12)
C61 C60 H60 118.9
C59 C60 H60 118.9
C60 C61 C62 123.0(11)
C60 C61 H61 118.5
C62 C61 H61 118.5
C49 C62 C61 126.2(8)
C49 C62 C63 117.1(8)
C61 C62 C63 116.6(8)
C52 C63 C64 118.2(9)
C52 C63 C62 119.9(9)
C64 C63 C62 121.9(10)
C55 C64 C63 125.5(13)
C55 C64 C59 116.4(12)
C63 C64 C59 118.0(9)
C78 C65 C66 122.6(6)
C78 C65 O5 117.8(6)
C66 C65 O5 119.4(6)
C67 C66 C65 119.7(6)
C67 C66 H66 120.2
C65 C66 H66 120.2
C66 C67 C68 121.3(6)
C66 C67 H67 119.3
C68 C67 H67 119.3
C67 C68 C69 123.3(6)
C67 C68 C79 119.1(6)
C69 C68 C79 117.7(6)
C70 C69 C68 122.2(6)
C70 C69 H69 118.9
C68 C69 H69 118.9
C69 C70 C71 121.9(6)
C69 C70 H70 119.1
C71 C70 H70 119.1
C72 C71 C80 118.3(6)
C72 C71 C70 123.3(6)
C80 C71 C70 118.4(6)
C73 C72 C71 120.6(6)
C73 C72 H72 119.7
C71 C72 H72 119.7
C74 C73 C72 120.8(7)
C74 C73 H73 119.6
C72 C73 H73 119.6
C73 C74 C75 121.7(7)
C73 C74 H74 119.2
C75 C74 H74 119.2
C74 C75 C80 117.7(6)
C74 C75 C76 122.9(6)
C80 C75 C76 119.3(6)
C77 C76 C75 121.1(6)
C77 C76 H76 119.5
C75 C76 H76 119.5
C76 C77 C78 121.5(6)
C76 C77 H77 119.2
C78 C77 H77 119.2
C65 C78 C79 117.8(6)
C65 C78 C77 123.8(6)
C79 C78 C77 118.4(6)
C80 C79 C78 119.9(6)
C80 C79 C68 120.6(5)
C78 C79 C68 119.6(6)
C75 C80 C79 119.8(5)
C75 C80 C71 120.9(6)
C79 C80 C71 119.3(6)
C82 C81 C94 122.9(7)
C82 C81 O6 121.1(6)
C94 C81 O6 115.8(6)
C81 C82 C83 119.9(7)
C81 C82 H82 120.1
C83 C82 H82 120.1
C84 C83 C82 121.6(8)
C84 C83 H83 119.2
C82 C83 H83 119.2
C83 C84 C85 122.7(8)
C83 C84 C95 117.9(7)
C85 C84 C95 119.4(8)
C86 C85 C84 121.7(10)
C86 C85 H85 119.2
C84 C85 H85 119.2
C85 C86 C87 121.5(9)
C85 C86 H86 119.2
C87 C86 H86 119.2
C88 C87 C86 124.0(11)
C88 C87 C96 118.5(12)
C86 C87 C96 117.4(8)
C87 C88 C89 121.6(12)
C87 C88 H88 119.2
C89 C88 H88 119.2
C90 C89 C88 120.9(12)
C90 C89 H89 119.5
C88 C89 H89 119.5
C89 C90 C91 121.8(14)
C89 C90 H90 119.1
C91 C90 H90 119.1
C90 C91 C96 117.4(11)
C90 C91 C92 123.1(12)
C96 C91 C92 119.4(9)
C93 C92 C91 120.9(9)
C93 C92 H92 119.5
C91 C92 H92 119.5
C92 C93 C94 120.5(8)
C92 C93 H93 119.7
C94 C93 H93 119.7
C81 C94 C95 118.2(7)
C81 C94 C93 123.7(7)
C95 C94 C93 118.1(7)
C96 C95 C94 122.3(8)
C96 C95 C84 118.2(8)
C94 C95 C84 119.4(7)
C95 C96 C91 118.7(9)
C95 C96 C87 121.7(9)
C91 C96 C87 119.6(9)
P2 N1 P1 121.3(3)
P3 N2 P2 121.5(4)
P3 N3 P1 122.1(3)
C1 O1 P1 129.1(4)
C17 O2 P1 120.3(4)
C33 O3 P2 119.6(4)
C49 O4 P2 123.3(4)
C65 O5 P3 122.5(4)
C81 O6 P3 124.0(4)
N3 P1 O1 105.3(2)
N3 P1 N1 116.7(3)
O1 P1 N1 112.8(2)
N3 P1 O2 111.3(3)
O1 P1 O2 101.0(2)
N1 P1 O2 108.7(3)
N1 P2 N2 117.1(3)
N1 P2 O4 109.7(3)
N2 P2 O4 110.3(3)
N1 P2 O3 110.5(2)
N2 P2 O3 107.9(3)
O4 P2 O3 100.0(2)
N2 P3 N3 118.2(3)
N2 P3 O6 111.5(3)
N3 P3 O6 106.2(3)
N2 P3 O5 110.1(3)
N3 P3 O5 109.8(3)
O6 P3 O5 99.4(2)
C30 C17 C18 120.6(7)
C30 C17 O2 119.7(7)
C18 C17 O2 119.6(7)
C19 C18 C17 120.5(9)
C19 C18 H18 119.8
C17 C18 H18 119.8
C18 C19 C20 121.8(10)
C18 C19 H19 119.1
C20 C19 H19 119.1
C19 C20 C31 117.5(9)
C19 C20 C21 121.6(12)
C31 C20 C21 121.0(12)
C22 C21 C20 119.0(15)
C22 C21 H21 120.5
C20 C21 H21 120.5
C21 C22 C23 122.6(14)
C21 C22 H22 118.7
C23 C22 H22 118.7
C24 C23 C32 122.9(18)
C24 C23 C22 120.9(15)
C32 C23 C22 116.2(14)
C23 C24 C25 119.8(16)
C23 C24 H24 120.1
C25 C24 H24 120.1
C26 C25 C24 118.7(16)
C26 C25 H25 120.7
C24 C25 H25 120.7
C25 C26 C27 121.7(17)
C25 C26 H26 119.2
C27 C26 H26 119.2
C32 C27 C28 120.5(10)
C32 C27 C26 119.1(13)
C28 C27 C26 120.2(14)
C29 C28 C27 119.7(11)
C29 C28 H28 120.1
C27 C28 H28 120.1
C28 C29 C30 120.3(9)
C28 C29 H29 119.9
C30 C29 H29 119.9
C17 C30 C31 119.4(9)
C17 C30 C29 122.4(7)
C31 C30 C29 118.1(9)
C32 C31 C30 123.3(11)
C32 C31 C20 116.5(10)
C30 C31 C20 120.2(9)
C31 C32 C27 118.1(10)
C31 C32 C23 124.7(14)
C27 C32 C23 117.2(13)

loop_
_geom_bond_atom_site_label_1
_geom_bond_atom_site_label_2
_geom_bond_distance
C1S Cl2S 1.710(11)
C1S Cl1S 1.726(13)
C1S H1S 0.9900
C1S H2S 0.9900
C1 C2 1.375(8)
C1 C14 1.399(8)
C1 O1 1.405(7)
C2 C3 1.375(9)
C2 H2 0.9500
C3 C4 1.380(9)
C3 H3 0.9500
C4 C15 1.421(9)
C4 C5 1.435(9)
C5 C6 1.318(10)
C5 H5 0.9500
C6 C7 1.444(11)
C6 H6 0.9500
C7 C8 1.382(10)
C7 C16 1.435(9)
C8 C9 1.358(11)
C8 H8 0.9500
C9 C10 1.404(10)
C9 H9 0.9500
C10 C11 1.392(9)
C10 H10 0.9500
C11 C16 1.400(9)
C11 C12 1.444(8)
C12 C13 1.341(8)
C12 H12 0.9500
C13 C14 1.437(8)
C13 H13 0.9500
C14 C15 1.421(8)
C15 C16 1.435(8)
C33 C34 1.375(9)
C33 C46 1.392(8)
C33 O3 1.424(7)
C34 C35 1.372(9)
C34 H34 0.9500
C35 C36 1.398(9)
C35 H35 0.9500
C36 C47 1.425(8)
C36 C37 1.446(9)
C37 C38 1.328(10)
C37 H37 0.9500
C38 C39 1.421(9)
C38 H38 0.9500
C39 C40 1.384(9)
C39 C48 1.430(8)
C40 C41 1.388(10)
C40 H40 0.9500
C41 C42 1.379(9)
C41 H41 0.9500
C42 C43 1.394(8)
C42 H42 0.9500
C43 C44 1.424(8)
C43 C48 1.431(8)
C44 C45 1.336(8)
C44 H44 0.9500
C45 C46 1.436(8)
C45 H45 0.9500
C46 C47 1.423(8)
C47 C48 1.410(8)
C49 C50 1.334(11)
C49 C62 1.338(10)
C49 O4 1.482(9)
C50 C51 1.418(12)
C50 H50 0.9500
C51 C52 1.372(14)
C51 H51 0.9500
C52 C63 1.373(14)
C52 C53 1.438(8)
C53 C54 1.319(18)
C53 H53 0.9500
C54 C55 1.47(2)
C54 H54 0.9500
C55 C56 1.313(19)
C55 C64 1.364(14)
C56 C57 1.413(10)
C56 H56 0.9500
C57 C58 1.37(2)
C57 H57 0.9500
C58 C59 1.337(16)
C58 H58 0.9500
C59 C60 1.402(17)
C59 C64 1.489(18)
C60 C61 1.340(13)
C60 H60 0.9500
C61 C62 1.409(12)
C61 H61 0.9500
C62 C63 1.465(11)
C63 C64 1.381(13)
C65 C78 1.388(9)
C65 C66 1.392(10)
C65 O5 1.400(8)
C66 C67 1.369(9)
C66 H66 0.9500
C67 C68 1.394(9)
C67 H67 0.9500
C68 C69 1.428(9)
C68 C79 1.437(9)
C69 C70 1.331(9)
C69 H69 0.9500
C70 C71 1.437(9)
C70 H70 0.9500
C71 C72 1.396(9)
C71 C80 1.429(8)
C72 C73 1.382(10)
C72 H72 0.9500
C73 C74 1.373(9)
C73 H73 0.9500
C74 C75 1.399(9)
C74 H74 0.9500
C75 C80 1.410(8)
C75 C76 1.431(9)
C76 C77 1.345(9)
C76 H76 0.9500
C77 C78 1.434(9)
C77 H77 0.9500
C78 C79 1.426(8)
C79 C80 1.422(8)
C81 C82 1.351(10)
C81 C94 1.373(9)
C81 O6 1.428(8)
C82 C83 1.377(11)
C82 H82 0.9500
C83 C84 1.374(11)
C83 H83 0.9500
C84 C85 1.416(11)
C84 C95 1.446(11)
C85 C86 1.347(13)
C85 H85 0.9500
C86 C87 1.434(15)
C86 H86 0.9500
C87 C88 1.375(14)
C87 C96 1.439(13)
C88 C89 1.380(19)
C88 H88 0.9500
C89 C90 1.349(19)
C89 H89 0.9500
C90 C91 1.415(14)
C90 H90 0.9500
C91 C96 1.431(14)
C91 C92 1.435(15)
C92 C93 1.368(11)
C92 H92 0.9500
C93 C94 1.448(11)
C93 H93 0.9500
C94 C95 1.411(10)
C95 C96 1.399(10)
N1 P2 1.566(5)
N1 P1 1.578(5)
N2 P3 1.566(6)
N2 P2 1.582(6)
N3 P3 1.569(6)
N3 P1 1.576(5)
O1 P1 1.576(4)
O2 C17 1.430(8)
O2 P1 1.583(4)
O3 P2 1.586(5)
O4 P2 1.584(5)
O5 P3 1.597(5)
O6 P3 1.584(4)
C17 C30 1.377(11)
C17 C18 1.381(11)
C18 C19 1.372(11)
C18 H18 0.9500
C19 C20 1.390(15)
C19 H19 0.9500
C20 C31 1.430(15)
C20 C21 1.440(13)
C21 C22 1.348(19)
C21 H21 0.9500
C22 C23 1.43(2)
C22 H22 0.9500
C23 C24 1.35(2)
C23 C32 1.411(14)
C24 C25 1.45(2)
C24 H24 0.9500
C25 C26 1.33(2)
C25 H25 0.9500
C26 C27 1.442(16)
C26 H26 0.9500
C27 C32 1.408(16)
C27 C28 1.439(15)
C28 C29 1.379(12)
C28 H28 0.9500
C29 C30 1.427(12)
C29 H29 0.9500
C30 C31 1.408(11)
C31 C32 1.375(14)
